data_4122870
loop_
_publ_author_name
'Zhang, Ying-Ying'
'Shen, Xu-Yu'
'Weng, Lin-Hong'
'Jin, Guo-Xin'

_publ_section_title
;
 Octadecanuclear Macrocycles and Nonanuclear Bowl-Shaped Structures Based
 on Two Analogous Pyridyl-Substituted Imidazole-4,5-dicarboxylate Ligands.
;
_journal_issue 44
_journal_name_full 'Journal of the American Chemical Society'
_journal_page_first 15521
_journal_page_last 15524
_journal_paper_doi 10.1021/ja5096914
_journal_volume 136
_journal_year 2014
_chemical_formula_sum 'C110 H128 F30 K2 N16 O38 Rh6 S10 Zn'
_chemical_formula_weight 3933.91
_chemical_name_systematic
; 
 ? 
;
_space_group_crystal_system triclinic
_space_group_IT_number 2
_space_group_name_Hall '-P 1'
_space_group_name_H-M_alt 'P -1'
_symmetry_space_group_name_Hall '-P 1'
_symmetry_space_group_name_H-M 'P -1'
_atom_sites_solution_hydrogens geom
_audit_creation_method SHELXL-2013
_cell_angle_alpha 113.5980(10)
_cell_angle_beta 91.8960(10)
_cell_angle_gamma 98.774(2)
_cell_formula_units_Z 1
_cell_length_a 11.8675(12)
_cell_length_b 17.6975(17)
_cell_length_c 20.619(2)
_cell_measurement_reflns_used 9954
_cell_measurement_temperature 173(2)
_cell_measurement_theta_max 27.51
_cell_measurement_theta_min 2.27
_cell_volume 3900.7(7)
_computing_cell_refinement 'Bruker SAINT'
_computing_data_collection 'Bruker APEX2'
_computing_data_reduction 'Bruker SAINT'
_computing_molecular_graphics 'Bruker SHELXTL'
_computing_publication_material 'Bruker SHELXTL'
_computing_structure_refinement 'SHELXL-2013 (Sheldrick, 2013)'
_computing_structure_solution 'SHELXS-97 (Sheldrick, 2008)'
_diffrn_ambient_temperature 173(2)
_diffrn_measured_fraction_theta_full 0.984
_diffrn_measured_fraction_theta_max 0.985
_diffrn_measurement_device_type 'Bruker APEX-II CCD'
_diffrn_measurement_method '\f and \w scans'
_diffrn_radiation_type MoK\a
_diffrn_radiation_wavelength 0.71073
_diffrn_reflns_av_R_equivalents 0.0238
_diffrn_reflns_av_unetI/netI 0.0466
_diffrn_reflns_Laue_measured_fraction_full 0.984
_diffrn_reflns_Laue_measured_fraction_max 0.985
_diffrn_reflns_limit_h_max 15
_diffrn_reflns_limit_h_min -15
_diffrn_reflns_limit_k_max 22
_diffrn_reflns_limit_k_min -17
_diffrn_reflns_limit_l_max 26
_diffrn_reflns_limit_l_min -26
_diffrn_reflns_number 27410
_diffrn_reflns_point_group_measured_fraction_full 0.984
_diffrn_reflns_point_group_measured_fraction_max 0.985
_diffrn_reflns_theta_full 25.242
_diffrn_reflns_theta_max 27.000
_diffrn_reflns_theta_min 1.084
_exptl_absorpt_coefficient_mu 1.068
_exptl_absorpt_correction_T_max 0.746
_exptl_absorpt_correction_T_min 0.644
_exptl_absorpt_correction_type multi-scan
_exptl_absorpt_process_details sadabs
_exptl_crystal_colour yellow
_exptl_crystal_density_diffrn 1.675
_exptl_crystal_description block
_exptl_crystal_F_000 1972
_exptl_crystal_size_max 0.200
_exptl_crystal_size_mid 0.200
_exptl_crystal_size_min 0.100
_platon_squeeze_details ' '
_refine_diff_density_max 3.399
_refine_diff_density_min -1.267
_refine_diff_density_rms 0.218
_refine_ls_extinction_method none
_refine_ls_goodness_of_fit_ref 1.080
_refine_ls_hydrogen_treatment constr
_refine_ls_matrix_type full
_refine_ls_number_parameters 980
_refine_ls_number_reflns 16773
_refine_ls_number_restraints 177
_refine_ls_restrained_S_all 1.103
_refine_ls_R_factor_all 0.0902
_refine_ls_R_factor_gt 0.0709
_refine_ls_shift/su_max 0.003
_refine_ls_shift/su_mean 0.000
_refine_ls_structure_factor_coef Fsqd
_refine_ls_weighting_details
; 
 w=1/[\s^2^(Fo^2^)+(0.1874P)^2^] 
 where P=(Fo^2^+2Fc^2^)/3 
;
_refine_ls_weighting_scheme calc
_refine_ls_wR_factor_gt 0.2140
_refine_ls_wR_factor_ref 0.2468
_reflns_Friedel_coverage 0.000
_reflns_number_gt 12904
_reflns_number_total 16773
_reflns_threshold_expression 'I > 2\s(I)'
_cod_data_source_file ja5096914_si_001.cif
_cod_data_source_block 5
_cod_depositor_comments 'Adding full bibliography for 4122867--4122872.cif.'
_cod_database_code 4122870
_shelx_space_group_comment
; 
The symmetry employed for this shelxl refinement is uniquely defined 
by the following loop, which should always be used as a source of 
symmetry information in preference to the above space-group names. 
They are only intended as comments. 
;
_shelx_estimated_absorpt_t_min 0.815
_shelx_estimated_absorpt_t_max 0.901
_shelxl_version_number 2013-2

loop_
_space_group_symop_operation_xyz
'x, y, z'
'-x, -y, -z'

loop_
_atom_site_label
_atom_site_type_symbol
_atom_site_fract_x
_atom_site_fract_y
_atom_site_fract_z
_atom_site_U_iso_or_equiv
_atom_site_adp_type
_atom_site_occupancy
_atom_site_site_symmetry_order
_atom_site_calc_flag
_atom_site_refinement_flags_posn
_atom_site_refinement_flags_adp
_atom_site_refinement_flags_occupancy
Rh1 Rh 0.26409(3) 0.25564(2) 1.01297(2) 0.02944(14) Uani 1 1 d . . .
Rh2 Rh -0.08871(4) 0.18169(3) 0.74111(2) 0.03684(15) Uani 1 1 d . . .
Rh3 Rh 0.23601(3) -0.17316(2) 0.68689(2) 0.03149(14) Uani 1 1 d . . .
Zn1 Zn 0.0000 0.5000 1.0000 0.0312(2) Uani 1 2 d S . P
S1 S -0.19625(13) 0.51896(10) 1.11757(8) 0.0431(3) Uani 1 1 d . . .
S2 S 0.71821(19) 0.89727(13) 0.41101(10) 0.0635(5) Uani 1 1 d . . .
S3 S 0.75571(18) 0.08269(14) 0.01714(13) 0.0672(5) Uani 1 1 d . . .
S4 S -0.1112(4) 0.42651(17) 0.63219(15) 0.1300(16) Uani 1 1 d . U .
S5 S 0.7046(2) 0.76838(15) 0.69093(14) 0.0804(6) Uani 1 1 d . . .
K1 K -0.11806(14) 0.46624(9) 0.81399(7) 0.0509(3) Uani 1 1 d . . .
N1 N 0.1313(3) 0.2330(2) 0.9321(2) 0.0261(8) Uani 1 1 d . . .
N2 N 0.0170(3) 0.2121(2) 0.8376(2) 0.0261(8) Uani 1 1 d . . .
N3 N 0.1965(4) -0.0514(3) 0.7489(2) 0.0298(8) Uani 1 1 d . . .
N4 N 0.1673(4) 0.1751(3) 1.0498(2) 0.0372(10) Uani 1 1 d . . .
N5 N 0.0494(6) 0.2450(4) 0.7129(3) 0.0524(14) Uani 1 1 d . . .
N6 N 0.1005(5) -0.1911(3) 0.6098(3) 0.0489(13) Uani 1 1 d . . .
N7 N 0.1117(4) -0.2246(3) 0.7348(3) 0.0403(10) Uani 1 1 d . . .
N8 N -0.3507(10) 0.4177(7) 0.7909(8) 0.142(5) Uani 1 1 d D . .
O1 O 0.1603(3) 0.3466(2) 1.06503(18) 0.0301(7) Uani 1 1 d . . .
O2 O 0.0474(3) 0.4254(2) 1.04655(18) 0.0316(7) Uani 1 1 d . . .
O3 O -0.1202(3) 0.3012(2) 0.8087(2) 0.0395(9) Uani 1 1 d . . .
O4 O -0.0920(3) 0.4027(2) 0.91545(19) 0.0325(7) Uani 1 1 d . . .
O5 O -0.1568(3) 0.5093(3) 1.0502(2) 0.0447(9) Uani 1 1 d . . .
O6 O -0.2973(5) 0.5560(4) 1.1317(3) 0.0710(15) Uani 1 1 d . . .
O7 O -0.1061(5) 0.5496(4) 1.1729(3) 0.0724(15) Uani 1 1 d . . .
O8 O 0.7351(6) 0.9828(4) 0.4266(3) 0.0808(17) Uani 1 1 d . . .
O9 O 0.8164(6) 0.8726(6) 0.4326(5) 0.106(3) Uani 1 1 d . . .
O10 O 0.6576(8) 0.8459(6) 0.3427(4) 0.124(3) Uani 1 1 d . . .
O11 O 0.6824(7) 0.0333(6) -0.0491(7) 0.144(4) Uani 1 1 d . U .
O12 O 0.8413(7) 0.0406(4) 0.0317(3) 0.085(2) Uani 1 1 d . U .
O13 O 0.7061(8) 0.1313(7) 0.0777(5) 0.137(4) Uani 1 1 d . U .
O14 O -0.1429(11) 0.4881(6) 0.6930(4) 0.142(4) Uani 1 1 d . . .
O15 O -0.2058(17) 0.4043(8) 0.5801(7) 0.224(8) Uani 1 1 d . U .
O16 O -0.0750(15) 0.3682(8) 0.6483(8) 0.201(6) Uani 1 1 d . . .
O17 O 0.8351(7) 0.7860(6) 0.6818(6) 0.127(3) Uani 1 1 d . . .
O18 O 0.6471(7) 0.8200(7) 0.6678(9) 0.177(5) Uani 1 1 d . U .
O19 O 0.6810(12) 0.7711(10) 0.7530(7) 0.200(6) Uani 1 1 d . . .
F1 F -0.1641(5) 0.3697(4) 1.0979(6) 0.150(4) Uani 1 1 d . U .
F2 F -0.2954(6) 0.4188(6) 1.1694(6) 0.155(4) Uani 1 1 d . U .
F3 F -0.3218(5) 0.3722(4) 1.0531(7) 0.167(4) Uani 1 1 d . U .
F4 F 0.6573(6) 0.9345(5) 0.5387(3) 0.112(2) Uani 1 1 d . . .
F5 F 0.5206(5) 0.9083(6) 0.4647(5) 0.135(3) Uani 1 1 d . . .
F6 F 0.5968(7) 0.8044(5) 0.4622(5) 0.143(3) Uani 1 1 d . . .
F7 F 0.9015(6) 0.1284(4) -0.0582(4) 0.0999(19) Uani 1 1 d . . .
F8 F 0.7687(8) 0.2059(4) -0.0209(4) 0.126(3) Uani 1 1 d . . .
F9 F 0.9147(5) 0.2158(4) 0.0482(4) 0.109(2) Uani 1 1 d . . .
F10 F 0.0864(14) 0.5203(11) 0.6610(11) 0.258(8) Uani 1 1 d D U .
F11 F 0.0469(19) 0.4431(9) 0.5538(9) 0.293(9) Uani 1 1 d D U .
F12 F -0.0226(13) 0.5504(6) 0.5994(6) 0.203(6) Uani 1 1 d D U .
F13 F 0.5542(7) 0.6409(8) 0.6290(7) 0.205(5) Uani 1 1 d D U .
F14 F 0.6946(12) 0.6496(10) 0.5674(5) 0.278(9) Uani 1 1 d D U .
F15 F 0.7159(11) 0.6170(8) 0.6548(9) 0.267(9) Uani 1 1 d D U .
C1 C 0.0960(4) 0.1828(3) 0.8639(3) 0.0263(9) Uani 1 1 d . . .
C2 C 0.0738(4) 0.2984(3) 0.9499(2) 0.0249(9) Uani 1 1 d . . .
C3 C 0.0038(4) 0.2859(3) 0.8903(3) 0.0259(9) Uani 1 1 d . . .
C4 C 0.0944(4) 0.3625(3) 1.0250(2) 0.0257(9) Uani 1 1 d . . .
C5 C -0.0744(4) 0.3339(3) 0.8717(3) 0.0282(9) Uani 1 1 d . . .
C6 C 0.1776(4) -0.0288(3) 0.8180(3) 0.0315(10) Uani 1 1 d . . .
H6 H 0.1860 -0.0657 0.8402 0.038 Uiso 1 1 calc R U .
C7 C 0.1461(4) 0.0477(3) 0.8563(3) 0.0292(9) Uani 1 1 d . . .
H7 H 0.1323 0.0624 0.9046 0.035 Uiso 1 1 calc R U .
C8 C 0.1342(4) 0.1039(3) 0.8254(2) 0.0273(9) Uani 1 1 d . . .
C9 C 0.1591(5) 0.0792(3) 0.7553(3) 0.0348(11) Uani 1 1 d . . .
H9 H 0.1550 0.1155 0.7319 0.042 Uiso 1 1 calc R U .
C10 C 0.1895(5) 0.0027(4) 0.7198(3) 0.0376(11) Uani 1 1 d . . .
H10 H 0.2065 -0.0124 0.6720 0.045 Uiso 1 1 calc R U .
C11 C 0.4174(4) 0.3197(3) 1.0830(3) 0.0360(11) Uani 1 1 d . . .
C12 C 0.4240(5) 0.2338(4) 1.0495(3) 0.0392(12) Uani 1 1 d . . .
C13 C 0.4155(5) 0.2077(4) 0.9731(3) 0.0427(13) Uani 1 1 d D . .
C14 C 0.4094(5) 0.2807(4) 0.9599(4) 0.0439(13) Uani 1 1 d . . .
C15 C 0.4094(4) 0.3501(4) 1.0270(3) 0.0399(12) Uani 1 1 d . . .
C16 C 0.4165(6) 0.3736(5) 1.1607(4) 0.0573(17) Uani 1 1 d . . .
H16A H 0.4013 0.3379 1.1866 0.086 Uiso 1 1 calc R U .
H16B H 0.3565 0.4076 1.1669 0.086 Uiso 1 1 calc R U .
H16C H 0.4912 0.4106 1.1794 0.086 Uiso 1 1 calc R U .
C17 C 0.4348(6) 0.1764(4) 1.0850(4) 0.0537(16) Uani 1 1 d . . .
H17A H 0.5142 0.1677 1.0867 0.081 Uiso 1 1 calc R U .
H17B H 0.3840 0.1224 1.0582 0.081 Uiso 1 1 calc R U .
H17C H 0.4131 0.2013 1.1336 0.081 Uiso 1 1 calc R U .
C18 C 0.4284(6) 0.1228(5) 0.9224(4) 0.0561(17) Uani 1 1 d D . .
H18A H 0.3996 0.1135 0.8742 0.084 Uiso 1 1 calc R U .
H18B H 0.3846 0.0807 0.9359 0.084 Uiso 1 1 calc R U .
H18C H 0.5096 0.1181 0.9236 0.084 Uiso 1 1 calc R U .
C19 C 0.4050(6) 0.2860(6) 0.8897(4) 0.064(2) Uani 1 1 d . . .
H19A H 0.3781 0.3374 0.8943 0.095 Uiso 1 1 calc R U .
H19B H 0.3523 0.2372 0.8550 0.095 Uiso 1 1 calc R U .
H19C H 0.4818 0.2869 0.8736 0.095 Uiso 1 1 calc R U .
C20 C 0.4028(6) 0.4384(4) 1.0398(4) 0.0540(16) Uani 1 1 d . . .
H20A H 0.4803 0.4703 1.0454 0.081 Uiso 1 1 calc R U .
H20B H 0.3657 0.4640 1.0831 0.081 Uiso 1 1 calc R U .
H20C H 0.3581 0.4390 0.9992 0.081 Uiso 1 1 calc R U .
C21 C -0.2469(8) 0.1535(6) 0.6795(6) 0.095(4) Uani 1 1 d D U .
C22 C -0.1739(8) 0.1162(5) 0.6357(4) 0.073(2) Uani 1 1 d D U .
C23 C -0.1272(6) 0.0587(4) 0.6551(4) 0.0555(17) Uani 1 1 d . . .
C24 C -0.1807(7) 0.0579(4) 0.7171(4) 0.065(2) Uani 1 1 d . . .
C25 C -0.2562(7) 0.1177(7) 0.7308(6) 0.104(4) Uani 1 1 d . U .
C26 C -0.3053(14) 0.2230(9) 0.6766(10) 0.191(9) Uani 1 1 d . U .
H26A H -0.2526 0.2595 0.6612 0.286 Uiso 1 1 calc R U .
H26B H -0.3263 0.2560 0.7239 0.286 Uiso 1 1 calc R U .
H26C H -0.3744 0.1983 0.6427 0.286 Uiso 1 1 calc R U .
C27 C -0.1323(15) 0.1399(8) 0.5742(6) 0.136(6) Uani 1 1 d D U .
H27A H -0.1802 0.1032 0.5298 0.204 Uiso 1 1 calc R U .
H27B H -0.0523 0.1330 0.5686 0.204 Uiso 1 1 calc R U .
H27C H -0.1382 0.1984 0.5855 0.204 Uiso 1 1 calc R U .
C28 C -0.0519(9) 0.0002(6) 0.6138(5) 0.093(3) Uani 1 1 d . . .
H28A H -0.0738 -0.0187 0.5628 0.139 Uiso 1 1 calc R U .
H28B H -0.0605 -0.0484 0.6260 0.139 Uiso 1 1 calc R U .
H28C H 0.0281 0.0291 0.6255 0.139 Uiso 1 1 calc R U .
C29 C -0.1595(11) 0.0053(6) 0.7565(6) 0.104(4) Uani 1 1 d . . .
H29A H -0.1049 -0.0308 0.7329 0.156 Uiso 1 1 calc R U .
H29B H -0.2318 -0.0297 0.7567 0.156 Uiso 1 1 calc R U .
H29C H -0.1278 0.0418 0.8056 0.156 Uiso 1 1 calc R U .
C30 C -0.3301(10) 0.1440(11) 0.7927(10) 0.203(10) Uani 1 1 d . U .
H30A H -0.3237 0.2051 0.8134 0.304 Uiso 1 1 calc R U .
H30B H -0.3037 0.1263 0.8291 0.304 Uiso 1 1 calc R U .
H30C H -0.4103 0.1175 0.7753 0.304 Uiso 1 1 calc R U .
C31 C 0.4069(5) -0.1325(4) 0.6687(3) 0.0397(12) Uani 1 1 d . . .
C32 C 0.4103(5) -0.1493(4) 0.7319(3) 0.0388(12) Uani 1 1 d . . .
C33 C 0.3631(5) -0.2358(4) 0.7101(3) 0.0394(12) Uani 1 1 d . . .
C34 C 0.3303(5) -0.2728(4) 0.6339(3) 0.0433(13) Uani 1 1 d . . .
C35 C 0.3591(5) -0.2066(4) 0.6103(3) 0.0433(13) Uani 1 1 d . . .
C36 C 0.4565(6) -0.0487(4) 0.6677(4) 0.0517(15) Uani 1 1 d . . .
H36A H 0.4367 -0.0033 0.7095 0.078 Uiso 1 1 calc R U .
H36B H 0.4247 -0.0460 0.6244 0.078 Uiso 1 1 calc R U .
H36C H 0.5401 -0.0427 0.6686 0.078 Uiso 1 1 calc R U .
C37 C 0.4597(6) -0.0883(4) 0.8050(3) 0.0496(14) Uani 1 1 d . . .
H37A H 0.5397 -0.0931 0.8127 0.074 Uiso 1 1 calc R U .
H37B H 0.4157 -0.1004 0.8402 0.074 Uiso 1 1 calc R U .
H37C H 0.4561 -0.0312 0.8101 0.074 Uiso 1 1 calc R U .
C38 C 0.3530(6) -0.2818(5) 0.7577(4) 0.0553(16) Uani 1 1 d . . .
H38A H 0.4189 -0.3099 0.7548 0.083 Uiso 1 1 calc R U .
H38B H 0.2821 -0.3236 0.7425 0.083 Uiso 1 1 calc R U .
H38C H 0.3514 -0.2418 0.8069 0.083 Uiso 1 1 calc R U .
C39 C 0.2785(7) -0.3637(4) 0.5902(4) 0.0638(19) Uani 1 1 d . . .
H39A H 0.3320 -0.3904 0.5568 0.096 Uiso 1 1 calc R U .
H39B H 0.2064 -0.3672 0.5636 0.096 Uiso 1 1 calc R U .
H39C H 0.2634 -0.3925 0.6217 0.096 Uiso 1 1 calc R U .
C40 C 0.3419(7) -0.2174(5) 0.5350(4) 0.0629(19) Uani 1 1 d . . .
H40A H 0.3513 -0.1622 0.5334 0.094 Uiso 1 1 calc R U .
H40B H 0.2646 -0.2486 0.5143 0.094 Uiso 1 1 calc R U .
H40C H 0.3986 -0.2485 0.5078 0.094 Uiso 1 1 calc R U .
C41 C 0.1149(9) 0.2865(5) 0.6993(4) 0.072(2) Uani 1 1 d . . .
C42 C 0.2031(15) 0.3415(8) 0.6805(7) 0.148(7) Uani 1 1 d . U .
H42A H 0.2307 0.3936 0.7226 0.223 Uiso 1 1 calc R U .
H42B H 0.1693 0.3545 0.6430 0.223 Uiso 1 1 calc R U .
H42C H 0.2673 0.3126 0.6633 0.223 Uiso 1 1 calc R U .
C43 C 0.1343(5) 0.1341(4) 1.0778(3) 0.0419(13) Uani 1 1 d . . .
C44 C 0.0971(7) 0.0882(5) 1.1201(4) 0.0564(17) Uani 1 1 d . . .
H44A H 0.0734 0.1264 1.1647 0.085 Uiso 1 1 calc R U .
H44B H 0.1605 0.0639 1.1306 0.085 Uiso 1 1 calc R U .
H44C H 0.0323 0.0433 1.0935 0.085 Uiso 1 1 calc R U .
C45 C 0.0258(8) -0.2101(5) 0.5692(4) 0.073(2) Uani 1 1 d . . .
C46 C -0.0820(12) -0.2386(8) 0.5191(8) 0.136(6) Uani 1 1 d . U .
H46A H -0.1456 -0.2171 0.5455 0.204 Uiso 1 1 calc R U .
H46B H -0.0996 -0.3000 0.4968 0.204 Uiso 1 1 calc R U .
H46C H -0.0712 -0.2172 0.4822 0.204 Uiso 1 1 calc R U .
C47 C 0.0435(6) -0.2620(4) 0.7556(3) 0.0489(15) Uani 1 1 d . . .
C48 C -0.0376(9) -0.3067(6) 0.7818(6) 0.088(3) Uani 1 1 d . . .
H48A H -0.0171 -0.2894 0.8328 0.132 Uiso 1 1 calc R U .
H48B H -0.0383 -0.3670 0.7565 0.132 Uiso 1 1 calc R U .
H48C H -0.1138 -0.2949 0.7743 0.132 Uiso 1 1 calc R U .
C49 C -0.2477(7) 0.4110(7) 1.1035(8) 0.094(3) Uani 1 1 d . U .
C50 C 0.6178(8) 0.8869(7) 0.4728(6) 0.086(3) Uani 1 1 d . . .
C51 C 0.8400(8) 0.1615(5) -0.0069(5) 0.071(2) Uani 1 1 d . . .
C52 C -0.0040(18) 0.4859(9) 0.6088(8) 0.139(6) Uani 1 1 d D U .
C53 C 0.6626(10) 0.6638(10) 0.6297(8) 0.168(9) Uani 1 1 d D . .
C54 C -0.4327(12) 0.3897(11) 0.7536(11) 0.180(8) Uani 1 1 d D U .
C55 C -0.5564(14) 0.3499(18) 0.7405(14) 0.219(11) Uani 1 1 d D U .

loop_
_atom_site_aniso_label
_atom_site_aniso_U_11
_atom_site_aniso_U_22
_atom_site_aniso_U_33
_atom_site_aniso_U_23
_atom_site_aniso_U_13
_atom_site_aniso_U_12
Rh1 0.0282(2) 0.0308(2) 0.0342(2) 0.01831(18) -0.00122(16) 0.00626(16)
Rh2 0.0427(3) 0.0253(2) 0.0346(2) 0.00528(17) -0.01392(18) 0.00647(17)
Rh3 0.0363(2) 0.0290(2) 0.0306(2) 0.01230(17) 0.00042(16) 0.01066(16)
Zn1 0.0343(4) 0.0261(4) 0.0297(4) 0.0077(3) -0.0071(3) 0.0088(3)
S1 0.0395(7) 0.0482(8) 0.0506(8) 0.0274(7) 0.0071(6) 0.0131(6)
S2 0.0771(13) 0.0628(11) 0.0468(9) 0.0203(8) 0.0135(9) 0.0065(9)
S3 0.0669(11) 0.0698(12) 0.0896(14) 0.0523(12) 0.0353(11) 0.0230(10)
S4 0.255(5) 0.0561(14) 0.0600(14) 0.0291(12) -0.049(2) -0.027(2)
S5 0.0910(16) 0.0658(13) 0.0785(15) 0.0183(11) 0.0084(12) 0.0287(12)
K1 0.0699(9) 0.0412(7) 0.0417(7) 0.0182(6) -0.0138(6) 0.0114(6)
N1 0.031(2) 0.0249(19) 0.0261(19) 0.0144(16) -0.0019(15) 0.0052(15)
N2 0.033(2) 0.0214(18) 0.0254(19) 0.0125(15) -0.0041(15) 0.0032(15)
N3 0.040(2) 0.026(2) 0.0236(19) 0.0090(16) -0.0002(16) 0.0107(17)
N4 0.044(2) 0.045(3) 0.028(2) 0.021(2) 0.0014(18) 0.007(2)
N5 0.083(4) 0.047(3) 0.028(2) 0.017(2) 0.002(2) 0.013(3)
N6 0.066(3) 0.045(3) 0.034(3) 0.011(2) -0.004(2) 0.025(3)
N7 0.046(3) 0.034(2) 0.042(3) 0.018(2) 0.001(2) 0.003(2)
N8 0.097(7) 0.073(6) 0.206(14) 0.000(7) 0.030(8) 0.029(6)
O1 0.0308(17) 0.0314(18) 0.0266(17) 0.0120(14) -0.0080(13) 0.0038(14)
O2 0.0369(18) 0.0274(17) 0.0282(17) 0.0083(14) -0.0060(14) 0.0097(14)
O3 0.043(2) 0.0280(18) 0.039(2) 0.0052(16) -0.0166(16) 0.0072(15)
O4 0.0376(18) 0.0208(16) 0.0347(18) 0.0065(14) -0.0078(14) 0.0093(14)
O5 0.036(2) 0.059(3) 0.043(2) 0.022(2) 0.0025(17) 0.0157(18)
O6 0.070(3) 0.090(4) 0.080(4) 0.048(3) 0.035(3) 0.050(3)
O7 0.069(3) 0.091(4) 0.051(3) 0.025(3) 0.002(3) 0.010(3)
O8 0.112(5) 0.069(4) 0.061(3) 0.033(3) 0.001(3) -0.001(3)
O9 0.075(4) 0.135(7) 0.129(7) 0.067(6) 0.036(4) 0.040(4)
O10 0.154(8) 0.116(6) 0.059(4) 0.011(4) 0.006(4) -0.028(6)
O11 0.087(5) 0.093(6) 0.216(11) 0.050(7) -0.058(6) -0.030(4)
O12 0.148(6) 0.080(4) 0.059(3) 0.048(3) 0.027(4) 0.054(4)
O13 0.147(7) 0.174(9) 0.139(7) 0.086(7) 0.103(6) 0.086(7)
O14 0.241(12) 0.092(6) 0.081(5) 0.050(5) -0.020(6) -0.038(7)
O15 0.358(19) 0.146(10) 0.132(9) 0.072(8) -0.105(11) -0.074(11)
O16 0.303(18) 0.116(9) 0.214(14) 0.098(10) -0.022(12) 0.052(10)
O17 0.095(6) 0.124(7) 0.159(9) 0.043(6) 0.023(6) 0.051(5)
O18 0.071(5) 0.144(9) 0.352(17) 0.151(11) -0.031(7) 0.002(5)
O19 0.191(12) 0.214(14) 0.175(12) 0.066(11) 0.106(10) -0.001(10)
F1 0.083(4) 0.094(4) 0.340(12) 0.144(6) 0.075(5) 0.044(3)
F2 0.097(5) 0.205(9) 0.271(11) 0.198(9) 0.082(6) 0.050(5)
F3 0.060(3) 0.065(4) 0.320(13) 0.032(6) 0.012(5) -0.017(3)
F4 0.110(4) 0.155(6) 0.062(3) 0.043(4) 0.032(3) -0.005(4)
F5 0.056(3) 0.155(7) 0.163(7) 0.035(6) 0.026(4) 0.010(4)
F6 0.137(6) 0.106(5) 0.202(9) 0.088(6) 0.052(6) -0.011(5)
F7 0.115(4) 0.098(4) 0.109(4) 0.060(4) 0.055(4) 0.024(3)
F8 0.196(8) 0.066(4) 0.128(5) 0.048(4) -0.023(5) 0.044(4)
F9 0.074(3) 0.072(4) 0.138(6) 0.006(4) -0.008(4) 0.002(3)
F10 0.238(14) 0.220(15) 0.39(2) 0.189(16) 0.104(15) 0.075(12)
F11 0.47(2) 0.155(10) 0.296(17) 0.097(11) 0.229(17) 0.117(13)
F12 0.382(16) 0.119(7) 0.184(9) 0.117(7) 0.128(10) 0.090(8)
F13 0.094(6) 0.208(11) 0.304(15) 0.094(11) 0.025(8) 0.027(6)
F14 0.233(13) 0.304(17) 0.112(8) -0.072(9) 0.047(9) -0.053(12)
F15 0.199(12) 0.166(11) 0.39(2) 0.047(12) -0.053(13) 0.101(9)
C1 0.028(2) 0.025(2) 0.031(2) 0.0170(19) 0.0011(18) 0.0056(18)
C2 0.026(2) 0.020(2) 0.031(2) 0.0131(18) -0.0016(17) 0.0025(16)
C3 0.026(2) 0.022(2) 0.033(2) 0.0156(19) -0.0014(18) 0.0022(17)
C4 0.026(2) 0.020(2) 0.031(2) 0.0107(18) -0.0012(17) 0.0028(17)
C5 0.024(2) 0.028(2) 0.032(2) 0.012(2) -0.0056(18) 0.0058(18)
C6 0.041(3) 0.031(2) 0.027(2) 0.015(2) 0.0020(19) 0.008(2)
C7 0.035(2) 0.025(2) 0.033(2) 0.015(2) 0.0025(19) 0.0101(19)
C8 0.031(2) 0.028(2) 0.024(2) 0.0108(19) 0.0028(18) 0.0073(18)
C9 0.048(3) 0.033(3) 0.031(3) 0.019(2) 0.004(2) 0.012(2)
C10 0.046(3) 0.039(3) 0.034(3) 0.017(2) 0.009(2) 0.018(2)
C11 0.028(2) 0.034(3) 0.045(3) 0.019(2) -0.011(2) -0.001(2)
C12 0.030(3) 0.045(3) 0.045(3) 0.020(3) -0.003(2) 0.008(2)
C13 0.031(3) 0.048(3) 0.053(3) 0.023(3) 0.002(2) 0.012(2)
C14 0.030(3) 0.056(4) 0.055(4) 0.034(3) 0.001(2) 0.004(2)
C15 0.026(2) 0.042(3) 0.053(3) 0.025(3) 0.000(2) -0.002(2)
C16 0.055(4) 0.060(4) 0.051(4) 0.017(3) -0.012(3) 0.015(3)
C17 0.055(4) 0.047(4) 0.067(4) 0.030(3) -0.013(3) 0.015(3)
C18 0.045(3) 0.068(4) 0.052(4) 0.015(3) 0.010(3) 0.026(3)
C19 0.053(4) 0.089(6) 0.070(5) 0.052(5) 0.021(3) 0.019(4)
C20 0.049(3) 0.046(4) 0.073(5) 0.034(3) 0.000(3) -0.001(3)
C21 0.078(6) 0.051(5) 0.104(7) -0.015(5) -0.063(6) 0.012(4)
C22 0.104(6) 0.054(4) 0.046(4) 0.011(3) -0.038(4) 0.009(4)
C23 0.047(3) 0.030(3) 0.062(4) -0.007(3) -0.015(3) 0.006(2)
C24 0.071(5) 0.035(3) 0.065(5) 0.010(3) -0.023(4) -0.021(3)
C25 0.040(4) 0.085(6) 0.098(7) -0.042(5) 0.011(4) -0.019(4)
C26 0.152(12) 0.111(10) 0.211(16) -0.045(10) -0.114(11) 0.083(9)
C27 0.240(16) 0.093(8) 0.068(6) 0.043(6) -0.047(8) -0.005(9)
C28 0.091(6) 0.079(6) 0.067(6) -0.019(5) -0.015(5) 0.038(5)
C29 0.131(9) 0.057(5) 0.111(8) 0.046(6) -0.023(7) -0.041(6)
C30 0.066(7) 0.183(15) 0.198(16) -0.066(12) 0.052(9) -0.047(8)
C31 0.038(3) 0.035(3) 0.050(3) 0.019(3) 0.008(2) 0.014(2)
C32 0.036(3) 0.043(3) 0.042(3) 0.020(3) 0.005(2) 0.014(2)
C33 0.036(3) 0.039(3) 0.045(3) 0.018(2) -0.001(2) 0.014(2)
C34 0.042(3) 0.042(3) 0.042(3) 0.011(3) -0.001(2) 0.016(2)
C35 0.042(3) 0.050(3) 0.036(3) 0.014(3) 0.011(2) 0.015(3)
C36 0.051(4) 0.047(4) 0.060(4) 0.028(3) -0.001(3) 0.001(3)
C37 0.051(3) 0.050(4) 0.044(3) 0.018(3) -0.011(3) 0.007(3)
C38 0.053(4) 0.058(4) 0.066(4) 0.037(4) -0.007(3) 0.012(3)
C39 0.078(5) 0.040(4) 0.066(5) 0.010(3) 0.006(4) 0.025(3)
C40 0.074(5) 0.075(5) 0.042(4) 0.026(4) 0.014(3) 0.014(4)
C41 0.121(7) 0.043(4) 0.043(4) 0.017(3) 0.015(4) -0.009(4)
C42 0.237(16) 0.081(7) 0.106(9) 0.029(6) 0.105(10) -0.022(9)
C43 0.043(3) 0.043(3) 0.047(3) 0.021(3) 0.012(2) 0.016(2)
C44 0.078(5) 0.052(4) 0.044(3) 0.027(3) 0.017(3) 0.004(3)
C45 0.100(6) 0.052(4) 0.060(5) 0.020(4) -0.031(4) 0.009(4)
C46 0.151(11) 0.088(8) 0.152(11) 0.047(8) -0.104(10) 0.003(7)
C47 0.070(4) 0.030(3) 0.039(3) 0.006(2) 0.009(3) 0.009(3)
C48 0.089(6) 0.064(5) 0.109(8) 0.039(5) 0.031(6) -0.004(5)
C49 0.035(4) 0.088(6) 0.186(11) 0.087(7) 0.015(5) 0.004(4)
C50 0.069(6) 0.102(8) 0.078(6) 0.038(6) 0.012(5) -0.011(5)
C51 0.091(6) 0.047(4) 0.068(5) 0.018(4) -0.016(4) 0.010(4)
C52 0.215(15) 0.087(8) 0.115(10) 0.039(8) 0.061(10) 0.026(10)
C53 0.076(8) 0.154(15) 0.167(16) -0.038(12) 0.019(9) 0.003(9)
C54 0.114(10) 0.129(11) 0.210(15) -0.031(10) -0.017(10) 0.065(9)
C55 0.131(15) 0.27(3) 0.25(2) 0.13(2) -0.025(15) -0.022(15)

loop_
_atom_type_symbol
_atom_type_description
_atom_type_scat_dispersion_real
_atom_type_scat_dispersion_imag
_atom_type_scat_source
C C 0.0033 0.0016 'International Tables Vol C Tables 4.2.6.8 and 6.1.1.4'
H H 0.0000 0.0000 'International Tables Vol C Tables 4.2.6.8 and 6.1.1.4'
N N 0.0061 0.0033 'International Tables Vol C Tables 4.2.6.8 and 6.1.1.4'
O O 0.0106 0.0060 'International Tables Vol C Tables 4.2.6.8 and 6.1.1.4'
F F 0.0171 0.0103 'International Tables Vol C Tables 4.2.6.8 and 6.1.1.4'
S S 0.1246 0.1234 'International Tables Vol C Tables 4.2.6.8 and 6.1.1.4'
Zn Zn 0.2839 1.4301 'International Tables Vol C Tables 4.2.6.8 and 6.1.1.4'
Rh Rh -1.1178 0.9187 'International Tables Vol C Tables 4.2.6.8 and 6.1.1.4'
K K 0.2009 0.2494 'International Tables Vol C Tables 4.2.6.8 and 6.1.1.4'

loop_
_geom_angle_atom_site_label_1
_geom_angle_atom_site_label_2
_geom_angle_atom_site_label_3
_geom_angle
_geom_angle_site_symmetry_1
_geom_angle_site_symmetry_3
N4 Rh1 N1 91.97(16) . .
N4 Rh1 C15 149.9(2) . .
N1 Rh1 C15 117.41(19) . .
N4 Rh1 C11 110.04(19) . .
N1 Rh1 C11 156.91(18) . .
C15 Rh1 C11 40.0(2) . .
N4 Rh1 O1 88.16(16) . .
N1 Rh1 O1 76.62(14) . .
C15 Rh1 O1 92.33(19) . .
C11 Rh1 O1 96.56(18) . .
N4 Rh1 C13 109.9(2) . .
N1 Rh1 C13 113.9(2) . .
C15 Rh1 C13 65.7(2) . .
C11 Rh1 C13 66.0(2) . .
O1 Rh1 C13 158.0(2) . .
N4 Rh1 C14 148.5(2) . .
N1 Rh1 C14 98.76(19) . .
C15 Rh1 C14 39.1(2) . .
C11 Rh1 C14 66.2(2) . .
O1 Rh1 C14 123.1(2) . .
C13 Rh1 C14 38.9(2) . .
N4 Rh1 C12 92.4(2) . .
N1 Rh1 C12 152.0(2) . .
C15 Rh1 C12 65.1(2) . .
C11 Rh1 C12 38.3(2) . .
O1 Rh1 C12 131.21(19) . .
C13 Rh1 C12 39.2(2) . .
C14 Rh1 C12 64.9(2) . .
N5 Rh2 C25 156.4(5) . .
N5 Rh2 C21 116.7(4) . .
C25 Rh2 C21 40.0(5) . .
N5 Rh2 O3 86.5(2) . .
C25 Rh2 O3 96.2(3) . .
C21 Rh2 O3 91.6(3) . .
N5 Rh2 C22 95.5(3) . .
C25 Rh2 C22 63.1(4) . .
C21 Rh2 C22 36.3(3) . .
O3 Rh2 C22 121.1(3) . .
N5 Rh2 N2 86.08(18) . .
C25 Rh2 N2 117.4(4) . .
C21 Rh2 N2 153.9(4) . .
O3 Rh2 N2 76.60(14) . .
C22 Rh2 N2 162.3(3) . .
N5 Rh2 C24 141.9(3) . .
C25 Rh2 C24 39.6(4) . .
C21 Rh2 C24 66.9(4) . .
O3 Rh2 C24 131.5(3) . .
C22 Rh2 C24 64.7(3) . .
N2 Rh2 C24 103.6(2) . .
N5 Rh2 C23 105.0(3) . .
C25 Rh2 C23 65.0(3) . .
C21 Rh2 C23 64.6(3) . .
O3 Rh2 C23 156.1(2) . .
C22 Rh2 C23 38.3(3) . .
N2 Rh2 C23 124.3(2) . .
C24 Rh2 C23 39.4(3) . .
N7 Rh3 N6 85.9(2) . .
N7 Rh3 C31 155.3(2) . .
N6 Rh3 C31 117.9(2) . .
N7 Rh3 C32 116.2(2) . .
N6 Rh3 C32 157.1(2) . .
C31 Rh3 C32 39.5(2) . .
N7 Rh3 C33 92.5(2) . .
N6 Rh3 C33 141.7(2) . .
C31 Rh3 C33 65.1(2) . .
C32 Rh3 C33 38.7(2) . .
N7 Rh3 N3 88.69(18) . .
N6 Rh3 N3 88.51(18) . .
C31 Rh3 N3 97.86(19) . .
C32 Rh3 N3 97.6(2) . .
C33 Rh3 N3 129.75(19) . .
N7 Rh3 C35 142.3(2) . .
N6 Rh3 C35 93.9(2) . .
C31 Rh3 C35 37.9(2) . .
C32 Rh3 C35 65.1(2) . .
C33 Rh3 C35 65.0(2) . .
N3 Rh3 C35 129.0(2) . .
N7 Rh3 C34 104.7(2) . .
N6 Rh3 C34 104.4(2) . .
C31 Rh3 C34 64.9(2) . .
C32 Rh3 C34 65.6(2) . .
C33 Rh3 C34 39.3(2) . .
N3 Rh3 C34 161.8(2) . .
C35 Rh3 C34 38.9(2) . .
O4 Zn1 O4 180.00(18) 2_567 .
O4 Zn1 O2 93.85(14) 2_567 2_567
O4 Zn1 O2 86.15(14) . 2_567
O4 Zn1 O2 86.16(14) 2_567 .
O4 Zn1 O2 93.85(14) . .
O2 Zn1 O2 180.00(10) 2_567 .
O4 Zn1 O5 93.17(16) 2_567 .
O4 Zn1 O5 86.83(16) . .
O2 Zn1 O5 88.22(15) 2_567 .
O2 Zn1 O5 91.78(15) . .
O4 Zn1 O5 86.83(16) 2_567 2_567
O4 Zn1 O5 93.17(16) . 2_567
O2 Zn1 O5 91.78(15) 2_567 2_567
O2 Zn1 O5 88.22(15) . 2_567
O5 Zn1 O5 180.0 . 2_567
O4 Zn1 K1 44.66(10) 2_567 2_567
O4 Zn1 K1 135.35(10) . 2_567
O2 Zn1 K1 135.71(10) 2_567 2_567
O2 Zn1 K1 44.30(10) . 2_567
O5 Zn1 K1 81.04(11) . 2_567
O5 Zn1 K1 98.96(11) 2_567 2_567
O4 Zn1 K1 135.34(10) 2_567 .
O4 Zn1 K1 44.65(10) . .
O2 Zn1 K1 44.29(10) 2_567 .
O2 Zn1 K1 135.70(10) . .
O5 Zn1 K1 98.96(11) . .
O5 Zn1 K1 81.04(11) 2_567 .
K1 Zn1 K1 180.00(4) 2_567 .
O7 S1 O5 112.6(3) . .
O7 S1 O6 117.3(4) . .
O5 S1 O6 113.8(3) . .
O7 S1 C49 105.6(5) . .
O5 S1 C49 102.0(5) . .
O6 S1 C49 103.3(4) . .
O8 S2 O9 112.8(5) . .
O8 S2 O10 113.4(5) . .
O9 S2 O10 118.7(6) . .
O8 S2 C50 103.0(5) . .
O9 S2 C50 102.7(5) . .
O10 S2 C50 103.9(5) . .
O13 S3 O12 114.2(5) . .
O13 S3 O11 118.9(7) . .
O12 S3 O11 114.0(5) . .
O13 S3 C51 103.2(5) . .
O12 S3 C51 102.8(4) . .
O11 S3 C51 100.3(5) . .
O16 S4 O14 110.1(8) . .
O16 S4 O15 120.2(9) . .
O14 S4 O15 104.3(10) . .
O16 S4 C52 113.4(10) . .
O14 S4 C52 101.1(6) . .
O15 S4 C52 105.7(9) . .
O16 S4 K1 67.0(7) . .
O14 S4 K1 43.1(4) . .
O15 S4 K1 127.7(8) . .
C52 S4 K1 118.3(6) . .
O19 S5 O18 114.3(10) . .
O19 S5 O17 115.6(8) . .
O18 S5 O17 108.7(6) . .
O19 S5 C53 106.8(9) . .
O18 S5 C53 108.6(8) . .
O17 S5 C53 102.0(5) . .
O14 K1 N8 83.9(4) . .
O14 K1 O7 104.5(3) . 2_567
N8 K1 O7 157.6(3) . 2_567
O14 K1 O2 133.3(2) . 2_567
N8 K1 O2 111.7(3) . 2_567
O7 K1 O2 77.88(14) 2_567 2_567
O14 K1 O4 165.6(2) . .
N8 K1 O4 94.7(3) . .
O7 K1 O4 72.00(14) 2_567 .
O2 K1 O4 60.40(10) 2_567 .
O14 K1 O3 120.2(2) . .
N8 K1 O3 84.2(3) . .
O7 K1 O3 73.58(16) 2_567 .
O2 K1 O3 105.41(11) 2_567 .
O4 K1 O3 45.53(10) . .
O14 K1 C5 142.3(2) . .
N8 K1 C5 95.6(3) . .
O7 K1 C5 64.98(16) 2_567 .
O2 K1 C5 81.90(12) 2_567 .
O4 K1 C5 23.47(12) . .
O3 K1 C5 23.69(12) . .
O14 K1 O16 42.9(3) . .
N8 K1 O16 95.0(4) . .
O7 K1 O16 78.6(3) 2_567 .
O2 K1 O16 153.0(3) 2_567 .
O4 K1 O16 123.3(2) . .
O3 K1 O16 80.3(2) . .
C5 K1 O16 100.0(2) . .
O14 K1 O1 100.9(2) . 2_567
N8 K1 O1 87.6(2) . 2_567
O7 K1 O1 110.60(15) 2_567 2_567
O2 K1 O1 40.48(9) 2_567 2_567
O4 K1 O1 93.34(10) . 2_567
O3 K1 O1 136.80(11) . 2_567
C5 K1 O1 116.81(11) . 2_567
O16 K1 O1 142.75(19) . 2_567
O14 K1 C4 119.1(2) . 2_567
N8 K1 C4 99.9(3) . 2_567
O7 K1 C4 94.11(15) 2_567 2_567
O2 K1 C4 19.33(10) 2_567 2_567
O4 K1 C4 75.28(11) . 2_567
O3 K1 C4 120.71(11) . 2_567
C5 K1 C4 98.25(12) . 2_567
O16 K1 C4 155.2(3) . 2_567
O1 K1 C4 21.19(9) 2_567 2_567
O14 K1 S4 20.9(3) . .
N8 K1 S4 89.3(3) . .
O7 K1 S4 91.92(15) 2_567 .
O2 K1 S4 147.54(10) 2_567 .
O4 K1 S4 145.24(10) . .
O3 K1 S4 100.92(10) . .
C5 K1 S4 121.78(12) . .
O16 K1 S4 22.04(19) . .
O1 K1 S4 121.35(9) 2_567 .
C4 K1 S4 137.94(9) 2_567 .
O14 K1 Zn1 160.1(2) . .
N8 K1 Zn1 112.4(3) . .
O7 K1 Zn1 64.90(11) 2_567 .
O2 K1 Zn1 31.26(7) 2_567 .
O4 K1 Zn1 30.87(7) . .
O3 K1 Zn1 74.43(8) . .
C5 K1 Zn1 50.78(9) . .
O16 K1 Zn1 140.1(2) . .
O1 K1 Zn1 69.84(6) 2_567 .
C4 K1 Zn1 49.12(8) 2_567 .
S4 K1 Zn1 156.80(10) . .
C1 N1 C2 106.7(4) . .
C1 N1 Rh1 140.9(3) . .
C2 N1 Rh1 111.2(3) . .
C1 N2 C3 106.7(4) . .
C1 N2 Rh2 140.6(3) . .
C3 N2 Rh2 112.6(3) . .
C10 N3 C6 118.8(4) . .
C10 N3 Rh3 120.5(3) . .
C6 N3 Rh3 120.7(3) . .
C43 N4 Rh1 166.5(5) . .
C41 N5 Rh2 170.9(7) . .
C45 N6 Rh3 171.4(6) . .
C47 N7 Rh3 172.3(5) . .
C54 N8 K1 150.9(15) . .
C4 O1 Rh1 116.0(3) . .
C4 O1 K1 82.6(3) . 2_567
Rh1 O1 K1 153.43(14) . 2_567
C4 O2 Zn1 133.2(3) . .
C4 O2 K1 113.7(3) . 2_567
Zn1 O2 K1 104.45(14) . 2_567
C5 O3 Rh2 118.3(3) . .
C5 O3 K1 89.2(3) . .
Rh2 O3 K1 141.49(19) . .
C5 O4 Zn1 135.6(3) . .
C5 O4 K1 94.1(3) . .
Zn1 O4 K1 104.48(14) . .
S1 O5 Zn1 139.1(3) . .
S1 O7 K1 136.3(3) . 2_567
S4 O14 K1 116.0(5) . .
S4 O16 K1 90.9(7) . .
N2 C1 N1 111.3(4) . .
N2 C1 C8 124.8(4) . .
N1 C1 C8 123.8(4) . .
N1 C2 C3 107.5(4) . .
N1 C2 C4 117.5(4) . .
C3 C2 C4 135.0(4) . .
N2 C3 C2 107.7(4) . .
N2 C3 C5 116.6(4) . .
C2 C3 C5 135.6(4) . .
O2 C4 O1 122.9(4) . .
O2 C4 C2 122.6(4) . .
O1 C4 C2 114.5(4) . .
O2 C4 K1 46.9(2) . 2_567
O1 C4 K1 76.2(3) . 2_567
C2 C4 K1 169.1(3) . 2_567
O4 C5 O3 122.2(4) . .
O4 C5 C3 122.2(4) . .
O3 C5 C3 115.6(4) . .
O4 C5 K1 62.4(2) . .
O3 C5 K1 67.2(3) . .
C3 C5 K1 150.8(3) . .
N3 C6 C7 120.3(4) . .
C6 C7 C8 121.3(4) . .
C9 C8 C7 116.0(4) . .
C9 C8 C1 121.9(4) . .
C7 C8 C1 122.0(4) . .
C10 C9 C8 120.2(5) . .
N3 C10 C9 123.3(5) . .
C12 C11 C15 107.1(5) . .
C12 C11 C16 129.1(5) . .
C15 C11 C16 123.8(5) . .
C12 C11 Rh1 71.8(3) . .
C15 C11 Rh1 69.9(3) . .
C16 C11 Rh1 122.8(4) . .
C11 C12 C13 109.5(5) . .
C11 C12 C17 126.6(6) . .
C13 C12 C17 123.9(6) . .
C11 C12 Rh1 69.8(3) . .
C13 C12 Rh1 69.9(3) . .
C17 C12 Rh1 125.2(4) . .
C14 C13 C12 107.2(5) . .
C14 C13 C18 129.1(6) . .
C12 C13 C18 123.2(6) . .
C14 C13 Rh1 70.7(3) . .
C12 C13 Rh1 70.8(3) . .
C18 C13 Rh1 130.2(4) . .
C13 C14 C15 108.3(5) . .
C13 C14 C19 127.0(7) . .
C15 C14 C19 124.7(6) . .
C13 C14 Rh1 70.4(3) . .
C15 C14 Rh1 69.6(3) . .
C19 C14 Rh1 126.2(4) . .
C14 C15 C11 107.9(5) . .
C14 C15 C20 127.6(6) . .
C11 C15 C20 124.5(6) . .
C14 C15 Rh1 71.3(3) . .
C11 C15 Rh1 70.1(3) . .
C20 C15 Rh1 124.2(4) . .
C22 C21 C25 106.6(8) . .
C22 C21 C26 125.9(14) . .
C25 C21 C26 127.4(14) . .
C22 C21 Rh2 73.1(5) . .
C25 C21 Rh2 69.4(5) . .
C26 C21 Rh2 120.9(7) . .
C21 C22 C23 112.9(8) . .
C21 C22 C27 124.2(10) . .
C23 C22 C27 122.6(10) . .
C21 C22 Rh2 70.6(5) . .
C23 C22 Rh2 71.5(4) . .
C27 C22 Rh2 120.5(7) . .
C22 C23 C24 106.6(7) . .
C22 C23 C28 126.8(9) . .
C24 C23 C28 125.9(8) . .
C22 C23 Rh2 70.2(4) . .
C24 C23 Rh2 69.9(4) . .
C28 C23 Rh2 131.8(5) . .
C25 C24 C23 104.4(8) . .
C25 C24 C29 129.2(10) . .
C23 C24 C29 126.3(9) . .
C25 C24 Rh2 68.1(4) . .
C23 C24 Rh2 70.7(4) . .
C29 C24 Rh2 125.1(5) . .
C21 C25 C24 109.4(8) . .
C21 C25 C30 124.3(14) . .
C24 C25 C30 126.2(16) . .
C21 C25 Rh2 70.6(5) . .
C24 C25 Rh2 72.2(4) . .
C30 C25 Rh2 120.6(6) . .
C35 C31 C32 108.7(5) . .
C35 C31 C36 127.2(6) . .
C32 C31 C36 124.0(6) . .
C35 C31 Rh3 71.5(3) . .
C32 C31 Rh3 70.4(3) . .
C36 C31 Rh3 127.5(4) . .
C33 C32 C31 106.9(5) . .
C33 C32 C37 126.9(5) . .
C31 C32 C37 126.1(6) . .
C33 C32 Rh3 70.7(3) . .
C31 C32 Rh3 70.1(3) . .
C37 C32 Rh3 126.6(4) . .
C32 C33 C34 108.8(5) . .
C32 C33 C38 125.5(6) . .
C34 C33 C38 125.7(6) . .
C32 C33 Rh3 70.5(3) . .
C34 C33 Rh3 71.0(3) . .
C38 C33 Rh3 126.1(4) . .
C35 C34 C33 106.4(5) . .
C35 C34 C39 128.5(6) . .
C33 C34 C39 125.2(6) . .
C35 C34 Rh3 70.1(3) . .
C33 C34 Rh3 69.7(3) . .
C39 C34 Rh3 125.8(5) . .
C31 C35 C34 109.2(5) . .
C31 C35 C40 126.3(6) . .
C34 C35 C40 124.5(6) . .
C31 C35 Rh3 70.6(3) . .
C34 C35 Rh3 71.0(3) . .
C40 C35 Rh3 125.5(5) . .
N5 C41 C42 179.3(10) . .
N4 C43 C44 174.5(7) . .
N6 C45 C46 174.4(11) . .
N7 C47 C48 179.0(8) . .
F3 C49 F1 110.2(12) . .
F3 C49 F2 109.6(8) . .
F1 C49 F2 106.8(9) . .
F3 C49 S1 114.6(8) . .
F1 C49 S1 111.8(6) . .
F2 C49 S1 103.4(9) . .
F5 C50 F4 104.5(10) . .
F5 C50 F6 108.0(8) . .
F4 C50 F6 110.5(9) . .
F5 C50 S2 114.3(8) . .
F4 C50 S2 112.0(6) . .
F6 C50 S2 107.5(8) . .
F7 C51 F8 113.7(8) . .
F7 C51 F9 105.7(8) . .
F8 C51 F9 106.6(7) . .
F7 C51 S3 112.1(6) . .
F8 C51 S3 108.2(7) . .
F9 C51 S3 110.5(6) . .
F12 C52 F11 105.6(13) . .
F12 C52 F10 101.4(15) . .
F11 C52 F10 101.0(19) . .
F12 C52 S4 120.8(14) . .
F11 C52 S4 115.0(13) . .
F10 C52 S4 110.5(11) . .
F13 C53 F14 113.4(14) . .
F13 C53 F15 106.9(14) . .
F14 C53 F15 106.7(13) . .
F13 C53 S5 109.2(11) . .
F14 C53 S5 113.5(12) . .
F15 C53 S5 106.6(11) . .
N8 C54 C55 149(2) . .

loop_
_geom_bond_atom_site_label_1
_geom_bond_atom_site_label_2
_geom_bond_distance
_geom_bond_site_symmetry_2
Rh1 N4 2.086(5) .
Rh1 N1 2.127(4) .
Rh1 C15 2.133(5) .
Rh1 C11 2.137(5) .
Rh1 O1 2.138(4) .
Rh1 C13 2.151(6) .
Rh1 C14 2.156(6) .
Rh1 C12 2.163(5) .
Rh2 N5 2.075(6) .
Rh2 C25 2.090(8) .
Rh2 C21 2.106(7) .
Rh2 O3 2.115(4) .
Rh2 C22 2.138(7) .
Rh2 N2 2.143(4) .
Rh2 C24 2.145(6) .
Rh2 C23 2.155(6) .
Rh3 N7 2.095(5) .
Rh3 N6 2.118(5) .
Rh3 C31 2.144(6) .
Rh3 C32 2.147(6) .
Rh3 C33 2.150(5) .
Rh3 N3 2.154(4) .
Rh3 C35 2.155(5) .
Rh3 C34 2.167(6) .
Zn1 O4 2.024(4) 2_567
Zn1 O4 2.024(4) .
Zn1 O2 2.046(3) 2_567
Zn1 O2 2.046(3) .
Zn1 O5 2.156(4) .
Zn1 O5 2.156(4) 2_567
Zn1 K1 3.8189(13) 2_567
Zn1 K1 3.8189(13) .
S1 O7 1.410(6) .
S1 O5 1.434(4) .
S1 O6 1.436(5) .
S1 C49 1.816(10) .
S2 O8 1.395(7) .
S2 O9 1.423(8) .
S2 O10 1.427(8) .
S2 C50 1.816(9) .
S3 O13 1.410(8) .
S3 O12 1.438(6) .
S3 O11 1.457(10) .
S3 C51 1.831(9) .
S4 O16 1.326(11) .
S4 O14 1.402(11) .
S4 O15 1.420(14) .
S4 C52 1.730(17) .
S4 K1 3.533(3) .
S5 O19 1.303(12) .
S5 O18 1.429(9) .
S5 O17 1.566(9) .
S5 C53 1.754(15) .
K1 O14 2.687(8) .
K1 N8 2.729(12) .
K1 O7 2.733(6) 2_567
K1 O2 2.754(4) 2_567
K1 O4 2.772(4) .
K1 O3 2.875(4) .
K1 C5 3.119(5) .
K1 O16 3.253(16) .
K1 O1 3.379(4) 2_567
K1 C4 3.451(5) 2_567
N1 C1 1.337(6) .
N1 C2 1.362(6) .
N2 C1 1.335(6) .
N2 C3 1.360(6) .
N3 C10 1.329(7) .
N3 C6 1.353(6) .
N4 C43 1.130(7) .
N5 C41 1.108(9) .
N6 C45 1.111(9) .
N7 C47 1.168(8) .
N8 C54 1.132(13) .
O1 C4 1.258(5) .
O1 K1 3.379(4) 2_567
O2 C4 1.248(6) .
O2 K1 2.754(4) 2_567
O3 C5 1.253(6) .
O4 C5 1.245(6) .
O7 K1 2.733(6) 2_567
F1 C49 1.301(10) .
F2 C49 1.453(15) .
F3 C49 1.227(15) .
F4 C50 1.302(12) .
F5 C50 1.294(13) .
F6 C50 1.369(13) .
F7 C51 1.296(11) .
F8 C51 1.336(10) .
F9 C51 1.341(10) .
F10 C52 1.371(16) .
F11 C52 1.313(14) .
F12 C52 1.282(14) .
F13 C53 1.287(12) .
F14 C53 1.289(14) .
F15 C53 1.354(16) .
C1 C8 1.454(7) .
C2 C3 1.382(6) .
C2 C4 1.492(7) .
C3 C5 1.486(6) .
C4 K1 3.451(5) 2_567
C6 C7 1.385(7) .
C7 C8 1.400(6) .
C8 C9 1.390(7) .
C9 C10 1.367(8) .
C11 C12 1.412(8) .
C11 C15 1.461(8) .
C11 C16 1.503(9) .
C12 C13 1.448(8) .
C12 C17 1.489(8) .
C13 C14 1.433(8) .
C13 C18 1.482(9) .
C14 C15 1.436(9) .
C14 C19 1.486(9) .
C15 C20 1.493(9) .
C21 C22 1.322(12) .
C21 C25 1.434(17) .
C21 C26 1.521(15) .
C22 C23 1.409(10) .
C22 C27 1.560(12) .
C23 C24 1.450(12) .
C23 C28 1.492(11) .
C24 C25 1.437(15) .
C24 C29 1.503(13) .
C25 C30 1.530(16) .
C31 C35 1.398(9) .
C31 C32 1.450(8) .
C31 C36 1.518(8) .
C32 C33 1.425(8) .
C32 C37 1.492(9) .
C33 C34 1.451(8) .
C33 C38 1.502(8) .
C34 C35 1.440(9) .
C34 C39 1.509(10) .
C35 C40 1.490(9) .
C41 C42 1.488(12) .
C43 C44 1.448(8) .
C45 C46 1.503(12) .
C47 C48 1.410(10) .
C54 C55 1.493(9) .

loop_
_platon_squeeze_void_nr
_platon_squeeze_void_average_x
_platon_squeeze_void_average_y
_platon_squeeze_void_average_z
_platon_squeeze_void_volume
_platon_squeeze_void_count_electrons
1 0.500 0.500 0.500 221.4 19.2
2 0.337 0.646 0.093 17.4 0.6
3 0.416 0.119 0.773 8.1 0.5
4 0.583 0.881 0.227 8.1 -0.1
5 0.663 0.354 0.907 17.4 0.4
